data_1527887
loop_
_publ_author_name
'Norlund Christensen, A.'

_publ_section_title
;
 Hydrothermal Preparation and Crystal Structure of Na Ho4 (Ge O4)2 O2 O H
;
_journal_name_full 'Acta Chemica Scandinavica (1-27,1973-42,1988)'
_journal_page_first 1955
_journal_page_last 1960
_journal_volume 26
_journal_year 1972
_chemical_formula_sum 'Ge2 H Ho4 Na O11'
_chemical_name_systematic 'Na Ho4 (Ge O4)2 O2 O H'
_space_group_IT_number 62
_symmetry_space_group_name_Hall '-P 2ac 2n'
_symmetry_space_group_name_H-M 'P n m a'
_cell_angle_alpha 90
_cell_angle_beta 90
_cell_angle_gamma 90
_cell_formula_units_Z 4
_cell_length_a 6.75
_cell_length_b 21.67
_cell_length_c 6.91
_cell_volume 1010.743
_citation_journal_id_ASTM ACSAA4
_cod_data_source_file NorlundChristensen_ACSAA4_1972_972.cif
_cod_data_source_block H1Ge2Ho4Na1O11
_cod_original_formula_sum 'H1 Ge2 Ho4 Na1 O11'
_cod_database_code 1527887

loop_
_symmetry_equiv_pos_as_xyz
x,y,z
-x+1/2,-y,z+1/2
x+1/2,-y+1/2,-z+1/2
-x,y+1/2,-z
-x,-y,-z
x-1/2,y,-z-1/2
-x-1/2,y-1/2,z-1/2
x,-y-1/2,z

loop_
_atom_site_label
_atom_site_type_symbol
_atom_site_fract_x
_atom_site_fract_y
_atom_site_fract_z
_atom_site_occupancy
_atom_site_U_iso_or_equiv
Ge1 Ge+4 0.4214 0.1258 0.9103 1 0.0
O2 O-2 0.39 0.0438 0.384 1 0.0
O6 O-2 0.454 0.0466 0.859 1 0.0
O5 O-2 0.39 0.173 0.709 1 0.0
O3 O-2 0.48 0.25 0.342 1 0.0
Na1 Na+1 0.15 0.25 0.694 1 0.0
O1 O-2 0.221 0.1163 0.075 1 0.0
O4 O-2 0.087 0.1589 0.427 1 0.0
Ho1 Ho+3 0.2201 0.01227 0.1258 1 0.0
Ho2 Ho+3 0.408 0.15002 0.3774 1 0.0
